data_7710137
loop_
_publ_author_name
'Ren , Rui-Ying'
'Su, Chang-Yuan'
'Shao , Ting'
'Zhang, Zhixu'
'Huang, Pei-Zhi'
'Zhang, Yi'
'Jia, Qiang-Qiang'
'Fu, Da-Wei'

_publ_section_title
;
 Dehydration-activated structural phase transition in a two-dimensional
 hybrid double perovskite
;
_journal_name_full 'Dalton Transactions'
_journal_paper_doi 10.1039/D2DT00991A
_journal_year 2022
_chemical_formula_sum 'C48 H112 Bi2 Cu2 I16 N8'
_chemical_formula_weight 3376.89
_space_group_crystal_system monoclinic
_space_group_IT_number 9
_space_group_name_Hall 'C -2yc'
_space_group_name_H-M_alt 'C 1 c 1'
_atom_sites_solution_hydrogens geom
_audit_creation_method SHELXL-2014/7
_audit_update_record
;
2021-11-04 deposited with the CCDC.	2022-05-02 downloaded from the CCDC.
;
_cell_angle_alpha 90
_cell_angle_beta 90.686(3)
_cell_angle_gamma 90
_cell_formula_units_Z 4
_cell_length_a 18.7108(11)
_cell_length_b 17.4002(11)
_cell_length_c 26.3343(16)
_cell_measurement_reflns_used 9222
_cell_measurement_temperature 150(2)
_cell_measurement_theta_max 36.31
_cell_measurement_theta_min 2.32
_cell_volume 8573.1(9)
_computing_structure_refinement 'SHELXL-2014/7 (Sheldrick, 2014)'
_diffrn_ambient_temperature 150(2)
_diffrn_measured_fraction_theta_full 0.997
_diffrn_measured_fraction_theta_max 0.973
_diffrn_measurement_device_type 'Bruker APEX-II CCD'
_diffrn_measurement_method '\f and \w scans'
_diffrn_radiation_type MoK\a
_diffrn_radiation_wavelength 0.71073
_diffrn_reflns_av_R_equivalents 0.0643
_diffrn_reflns_av_unetI/netI 0.0893
_diffrn_reflns_Laue_measured_fraction_full 0.997
_diffrn_reflns_Laue_measured_fraction_max 0.973
_diffrn_reflns_limit_h_max 19
_diffrn_reflns_limit_h_min -31
_diffrn_reflns_limit_k_max 29
_diffrn_reflns_limit_k_min -28
_diffrn_reflns_limit_l_max 43
_diffrn_reflns_limit_l_min -41
_diffrn_reflns_number 69886
_diffrn_reflns_point_group_measured_fraction_full 0.997
_diffrn_reflns_point_group_measured_fraction_max 0.973
_diffrn_reflns_theta_full 25.242
_diffrn_reflns_theta_max 36.440
_diffrn_reflns_theta_min 1.781
_exptl_absorpt_coefficient_mu 10.378
_exptl_crystal_colour black
_exptl_crystal_density_diffrn 2.616
_exptl_crystal_description prism
_exptl_crystal_F_000 6112
_refine_diff_density_max 6.197
_refine_diff_density_min -6.381
_refine_diff_density_rms 0.325
_refine_ls_abs_structure_details
;
 Refined as an inversion twin.
;
_refine_ls_abs_structure_Flack 0.546(13)
_refine_ls_extinction_method none
_refine_ls_goodness_of_fit_ref 1.057
_refine_ls_hydrogen_treatment constr
_refine_ls_matrix_type full
_refine_ls_number_parameters 712
_refine_ls_number_reflns 29237
_refine_ls_number_restraints 7
_refine_ls_restrained_S_all 1.058
_refine_ls_R_factor_all 0.0934
_refine_ls_R_factor_gt 0.0724
_refine_ls_shift/su_max 0.005
_refine_ls_shift/su_mean 0.000
_refine_ls_structure_factor_coef Fsqd
_refine_ls_weighting_details 'w=1/[\s^2^(Fo^2^)+(0.0247P)^2^+250.5447P] where P=(Fo^2^+2Fc^2^)/3'
_refine_ls_weighting_scheme calc
_refine_ls_wR_factor_gt 0.1503
_refine_ls_wR_factor_ref 0.1616
_reflns_Friedel_coverage 0.999
_reflns_Friedel_fraction_full 0.997
_reflns_Friedel_fraction_max 0.973
_reflns_number_gt 22231
_reflns_number_total 29237
_reflns_threshold_expression 'I > 2\s(I)'
_cod_data_source_file d2dt00991a2.cif
_cod_data_source_block 123
_cod_original_sg_symbol_H-M 'C c'
_cod_database_code 7710137
_shelx_shelxl_version_number 2014/7
_shelx_space_group_comment
;
The symmetry employed for this shelxl refinement is uniquely defined
by the following loop, which should always be used as a source of
symmetry information in preference to the above space-group names.
They are only intended as comments.
;

loop_
_space_group_symop_operation_xyz
'x, y, z'
'x, -y, z+1/2'
'x+1/2, y+1/2, z'
'x+1/2, -y+1/2, z+1/2'

loop_
_atom_site_label
_atom_site_type_symbol
_atom_site_fract_x
_atom_site_fract_y
_atom_site_fract_z
_atom_site_U_iso_or_equiv
_atom_site_adp_type
_atom_site_occupancy
_atom_site_site_symmetry_order
_atom_site_calc_flag
_atom_site_refinement_flags_posn
_atom_site_refinement_flags_adp
_atom_site_refinement_flags_occupancy
_atom_site_disorder_assembly
_atom_site_disorder_group
Bi1 Bi 0.83780(5) 0.87376(4) 0.41367(3) 0.02061(12) Uani 1 1 d . . . . .
Bi2 Bi 0.82616(4) 0.37349(4) 0.41425(3) 0.02116(13) Uani 1 1 d . . . . .
Cu1 Cu 1.1171(2) 1.1204(7) 0.4100(3) 0.101(4) Uani 0.5 1 d D . P A 1
Cu2 Cu 1.1193(4) 0.6151(5) 0.4099(2) 0.062(2) Uani 0.5 1 d D . P B 1
Cu1' Cu 1.04034(15) 1.1374(3) 0.41669(5) 0.0349(10) Uani 0.5 1 d D . P A .
Cu2' Cu 1.0417(4) 0.6287(4) 0.41538(12) 0.057(2) Uani 0.5 1 d D . P B .
I1 I 1.07535(7) 1.13138(8) 0.32220(5) 0.0314(3) Uani 1 1 d D . . . .
I2 I 1.09579(6) 1.13611(8) 0.50701(5) 0.0311(2) Uani 1 1 d D . . . .
I3 I 0.93177(7) 1.02350(7) 0.41988(5) 0.0277(2) Uani 1 1 d . . . . .
I4 I 0.85839(7) 0.86974(7) 0.29694(5) 0.0268(2) Uani 1 1 d . . . . .
I5 I 0.82326(7) 0.87825(7) 0.53000(5) 0.0270(2) Uani 1 1 d . . . . .
I6 I 0.70531(6) 0.97004(6) 0.40528(5) 0.0272(2) Uani 1 1 d . . . . .
I7 I 0.74843(7) 0.73102(7) 0.40878(5) 0.0266(2) Uani 1 1 d . . . . .
I8 I 0.97939(6) 0.77494(7) 0.41896(5) 0.0283(2) Uani 1 1 d . . . . .
I9 I 1.09628(6) 0.61179(7) 0.50557(5) 0.0277(2) Uani 1 1 d D . . . .
I10 I 1.07355(6) 0.60977(7) 0.32212(5) 0.0274(2) Uani 1 1 d . . . . .
I11 I 0.91929(7) 0.52008(7) 0.41888(5) 0.0270(2) Uani 1 1 d . . . . .
I12 I 0.84408(7) 0.36971(8) 0.29734(5) 0.0302(3) Uani 1 1 d . . . . .
I13 I 0.81038(7) 0.37673(7) 0.53081(5) 0.0271(2) Uani 1 1 d . . . . .
I14 I 0.69194(6) 0.46833(7) 0.40849(5) 0.0278(2) Uani 1 1 d . . . . .
I15 I 0.96896(7) 0.27902(7) 0.42151(5) 0.0269(2) Uani 1 1 d . . . . .
I16 I 0.74064(7) 0.22511(7) 0.40771(5) 0.0273(2) Uani 1 1 d . . . . .
C1 C 0.8626(8) 0.1134(12) 0.2785(8) 0.025(3) Uani 1 1 d . . . . .
H1 H 0.8821 0.0602 0.2822 0.031 Uiso 1 1 calc R U . . .
C2 C 0.8876(13) 0.1468(19) 0.2295(8) 0.048(6) Uani 1 1 d . . . . .
H2A H 0.9405 0.1459 0.2290 0.057 Uiso 1 1 calc R U . . .
H2B H 0.8721 0.2011 0.2273 0.057 Uiso 1 1 calc R U . . .
C3 C 0.8589(14) 0.1035(18) 0.1841(9) 0.048(6) Uani 1 1 d . . . . .
H3A H 0.8737 0.1304 0.1528 0.057 Uiso 1 1 calc R U . . .
H3B H 0.8804 0.0515 0.1837 0.057 Uiso 1 1 calc R U . . .
C4 C 0.7810(10) 0.0959(17) 0.1835(7) 0.043(6) Uani 1 1 d . . . . .
H4A H 0.7664 0.0629 0.1546 0.052 Uiso 1 1 calc R U . . .
H4B H 0.7594 0.1472 0.1782 0.052 Uiso 1 1 calc R U . . .
C5 C 0.7525(11) 0.0618(13) 0.2321(7) 0.032(4) Uani 1 1 d . . . . .
H5A H 0.7680 0.0076 0.2351 0.038 Uiso 1 1 calc R U . . .
H5B H 0.6996 0.0628 0.2311 0.038 Uiso 1 1 calc R U . . .
C6 C 0.7816(9) 0.1104(12) 0.2818(7) 0.025(3) Uani 1 1 d . . . . .
H6A H 0.7615 0.1631 0.2815 0.030 Uiso 1 1 calc R U . . .
H6B H 0.7672 0.0846 0.3136 0.030 Uiso 1 1 calc R U . . .
C7 C 0.5590(11) 0.1332(11) 0.7819(8) 0.035(4) Uani 1 1 d . . . . .
H7 H 0.5319 0.1827 0.7808 0.042 Uiso 1 1 calc R U . . .
C8 C 0.6355(10) 0.1470(12) 0.7863(7) 0.035(4) Uani 1 1 d . . . . .
H8A H 0.6612 0.0974 0.7884 0.042 Uiso 1 1 calc R U . . .
H8B H 0.6460 0.1764 0.8176 0.042 Uiso 1 1 calc R U . . .
C9 C 0.6602(12) 0.1905(14) 0.7418(9) 0.044(5) Uani 1 1 d . . . . .
H9A H 0.7121 0.2004 0.7452 0.052 Uiso 1 1 calc R U . . .
H9B H 0.6353 0.2406 0.7402 0.052 Uiso 1 1 calc R U . . .
C10 C 0.6440(11) 0.1421(15) 0.6901(8) 0.043(5) Uani 1 1 d . . . . .
H10A H 0.6611 0.1709 0.6601 0.052 Uiso 1 1 calc R U . . .
H10B H 0.6687 0.0918 0.6913 0.052 Uiso 1 1 calc R U . . .
C11 C 0.5701(15) 0.1317(16) 0.6870(11) 0.056(7) Uani 1 1 d . . . . .
H11A H 0.5577 0.1044 0.6551 0.068 Uiso 1 1 calc R U . . .
H11B H 0.5461 0.1824 0.6863 0.068 Uiso 1 1 calc R U . . .
C12 C 0.5433(13) 0.0842(14) 0.7334(8) 0.043(5) Uani 1 1 d . . . . .
H12A H 0.4914 0.0740 0.7300 0.051 Uiso 1 1 calc R U . . .
H12B H 0.5687 0.0343 0.7355 0.051 Uiso 1 1 calc R U . . .
C13 C 0.3095(12) 0.1352(11) 0.5470(7) 0.030(4) Uani 1 1 d . . . . .
H13 H 0.2916 0.1886 0.5411 0.036 Uiso 1 1 calc R U . . .
C14 C 0.2771(12) 0.1039(16) 0.5969(9) 0.040(5) Uani 1 1 d . . . . .
H14A H 0.2921 0.0500 0.6027 0.048 Uiso 1 1 calc R U . . .
H14B H 0.2242 0.1058 0.5952 0.048 Uiso 1 1 calc R U . . .
C15 C 0.3058(11) 0.157(2) 0.6405(9) 0.055(7) Uani 1 1 d . . . . .
H15A H 0.2885 0.1383 0.6737 0.066 Uiso 1 1 calc R U . . .
H15B H 0.2890 0.2101 0.6354 0.066 Uiso 1 1 calc R U . . .
C16 C 0.3901(14) 0.1537(16) 0.6393(9) 0.046(5) Uani 1 1 d . . . . .
H16A H 0.4100 0.1864 0.6668 0.055 Uiso 1 1 calc R U . . .
H16B H 0.4063 0.1003 0.6454 0.055 Uiso 1 1 calc R U . . .
C17 C 0.4186(11) 0.1817(13) 0.5876(8) 0.034(4) Uani 1 1 d . . . . .
H17A H 0.4057 0.2363 0.5822 0.041 Uiso 1 1 calc R U . . .
H17B H 0.4714 0.1774 0.5871 0.041 Uiso 1 1 calc R U . . .
C18 C 0.3885(11) 0.1366(16) 0.5493(9) 0.040(5) Uani 1 1 d . . . . .
H18A H 0.4059 0.0833 0.5538 0.048 Uiso 1 1 calc R U . . .
H18B H 0.4062 0.1553 0.5163 0.048 Uiso 1 1 calc R U . . .
C19 C 0.3168(10) 0.6354(10) 0.5482(7) 0.025(3) Uani 1 1 d . . . . .
H19 H 0.2948 0.6876 0.5448 0.029 Uiso 1 1 calc R U . . .
C20 C 0.2915(14) 0.6002(17) 0.5976(10) 0.047(6) Uani 1 1 d . . . . .
H20A H 0.3099 0.5471 0.6008 0.056 Uiso 1 1 calc R U . . .
H20B H 0.2386 0.5981 0.5976 0.056 Uiso 1 1 calc R U . . .
C21 C 0.3181(14) 0.648(3) 0.6424(10) 0.087(13) Uani 1 1 d . . . . .
H21A H 0.3041 0.6241 0.6748 0.104 Uiso 1 1 calc R U . . .
H21B H 0.2970 0.7005 0.6409 0.104 Uiso 1 1 calc R U . . .
C22 C 0.4022(11) 0.6534(13) 0.6391(8) 0.037(4) Uani 1 1 d . . . . .
H22A H 0.4211 0.6864 0.6668 0.044 Uiso 1 1 calc R U . . .
H22B H 0.4232 0.6015 0.6431 0.044 Uiso 1 1 calc R U . . .
C23 C 0.4231(11) 0.6872(13) 0.5873(8) 0.034(4) Uani 1 1 d . . . . .
H23A H 0.4046 0.7403 0.5845 0.041 Uiso 1 1 calc R U . . .
H23B H 0.4759 0.6893 0.5851 0.041 Uiso 1 1 calc R U . . .
C24 C 0.3967(10) 0.6446(14) 0.5484(9) 0.035(4) Uani 1 1 d . . . . .
H24A H 0.4188 0.5930 0.5498 0.042 Uiso 1 1 calc R U . . .
H24B H 0.4108 0.6689 0.5160 0.042 Uiso 1 1 calc R U . . .
C25 C 0.3585(9) 0.8855(12) 0.7778(8) 0.027(3) Uani 1 1 d . . . . .
H25 H 0.3778 0.9390 0.7799 0.032 Uiso 1 1 calc R U . . .
C26 C 0.2784(11) 0.8880(12) 0.7827(6) 0.031(4) Uani 1 1 d . . . . .
H26A H 0.2653 0.9155 0.8141 0.037 Uiso 1 1 calc R U . . .
H26B H 0.2591 0.8351 0.7845 0.037 Uiso 1 1 calc R U . . .
C27 C 0.2446(13) 0.9325(15) 0.7332(8) 0.041(5) Uani 1 1 d . . . . .
H27A H 0.1918 0.9308 0.7346 0.050 Uiso 1 1 calc R U . . .
H27B H 0.2596 0.9870 0.7339 0.050 Uiso 1 1 calc R U . . .
C28 C 0.2694(14) 0.8953(17) 0.6846(8) 0.049(6) Uani 1 1 d . . . . .
H28A H 0.2493 0.8428 0.6821 0.059 Uiso 1 1 calc R U . . .
H28B H 0.2513 0.9254 0.6552 0.059 Uiso 1 1 calc R U . . .
C29 C 0.3467(13) 0.8913(16) 0.6828(8) 0.046(5) Uani 1 1 d . . . . .
H29A H 0.3663 0.9441 0.6810 0.055 Uiso 1 1 calc R U . . .
H29B H 0.3608 0.8638 0.6516 0.055 Uiso 1 1 calc R U . . .
C30 C 0.3784(12) 0.8512(17) 0.7279(8) 0.041(5) Uani 1 1 d . . . . .
H30A H 0.4311 0.8519 0.7250 0.049 Uiso 1 1 calc R U . . .
H30B H 0.3629 0.7968 0.7272 0.049 Uiso 1 1 calc R U . . .
C31 C 0.1060(10) 0.3861(11) 0.5466(7) 0.029(3) Uani 1 1 d . . . . .
H31 H 0.1307 0.4370 0.5475 0.034 Uiso 1 1 calc R U . . .
C32 C 0.1278(9) 0.3420(12) 0.5940(7) 0.031(3) Uani 1 1 d . . . . .
H32A H 0.1804 0.3359 0.5951 0.037 Uiso 1 1 calc R U . . .
H32B H 0.1060 0.2902 0.5932 0.037 Uiso 1 1 calc R U . . .
C33 C 0.1031(10) 0.3856(13) 0.6411(7) 0.034(4) Uani 1 1 d . . . . .
H33A H 0.1307 0.4339 0.6446 0.041 Uiso 1 1 calc R U . . .
H33B H 0.1125 0.3539 0.6717 0.041 Uiso 1 1 calc R U . . .
C34 C 0.0231(10) 0.4042(13) 0.6374(7) 0.036(4) Uani 1 1 d . . . . .
H34A H -0.0044 0.3558 0.6396 0.043 Uiso 1 1 calc R U . . .
H34B H 0.0098 0.4367 0.6667 0.043 Uiso 1 1 calc R U . . .
C35 C 0.0025(12) 0.4450(14) 0.5893(7) 0.038(4) Uani 1 1 d . . . . .
H35A H 0.0229 0.4975 0.5897 0.045 Uiso 1 1 calc R U . . .
H35B H -0.0502 0.4497 0.5871 0.045 Uiso 1 1 calc R U . . .
C36 C 0.0306(10) 0.3998(12) 0.5409(7) 0.037(4) Uani 1 1 d . . . . .
H36A H 0.0049 0.3503 0.5375 0.044 Uiso 1 1 calc R U . . .
H36B H 0.0212 0.4305 0.5098 0.044 Uiso 1 1 calc R U . . .
C37 C 0.0764(9) 0.8426(10) 0.5431(7) 0.030(3) Uani 1 1 d . . . . .
H37 H 0.0287 0.8180 0.5378 0.036 Uiso 1 1 calc R U . . .
C38 C 0.1093(15) 0.8124(15) 0.5946(8) 0.050(6) Uani 1 1 d . . . . .
H38A H 0.1066 0.7556 0.5957 0.059 Uiso 1 1 calc R U . . .
H38B H 0.1602 0.8275 0.5974 0.059 Uiso 1 1 calc R U . . .
C39 C 0.068(2) 0.8464(18) 0.6383(9) 0.097(15) Uani 1 1 d . . . . .
H39A H 0.0233 0.8163 0.6418 0.116 Uiso 1 1 calc R U . . .
H39B H 0.0964 0.8383 0.6697 0.116 Uiso 1 1 calc R U . . .
C40 C 0.0500(16) 0.9206(16) 0.6362(9) 0.055(6) Uani 1 1 d . . . . .
H40A H 0.0930 0.9509 0.6455 0.065 Uiso 1 1 calc R U . . .
H40B H 0.0141 0.9300 0.6628 0.065 Uiso 1 1 calc R U . . .
C41 C 0.0206(13) 0.9523(15) 0.5869(8) 0.043(5) Uani 1 1 d . . . . .
H41A H 0.0213 1.0091 0.5878 0.052 Uiso 1 1 calc R U . . .
H41B H -0.0295 0.9352 0.5819 0.052 Uiso 1 1 calc R U . . .
C42 C 0.0675(12) 0.9227(12) 0.5422(8) 0.040(4) Uani 1 1 d . . . . .
H42A H 0.0447 0.9377 0.5095 0.048 Uiso 1 1 calc R U . . .
H42B H 0.1150 0.9477 0.5441 0.048 Uiso 1 1 calc R U . . .
C43 C 0.0923(12) 0.9038(13) 0.2848(7) 0.038(4) Uani 1 1 d . . . . .
H43 H 0.1401 0.9282 0.2905 0.046 Uiso 1 1 calc R U . . .
C44 C 0.0619(12) 0.9282(12) 0.2333(7) 0.036(4) Uani 1 1 d . . . . .
H44A H 0.0580 0.9850 0.2321 0.044 Uiso 1 1 calc R U . . .
H44B H 0.0133 0.9065 0.2287 0.044 Uiso 1 1 calc R U . . .
C45 C 0.1097(15) 0.9004(16) 0.1902(9) 0.054(6) Uani 1 1 d . . . . .
H45A H 0.0900 0.9179 0.1571 0.064 Uiso 1 1 calc R U . . .
H45B H 0.1583 0.9221 0.1944 0.064 Uiso 1 1 calc R U . . .
C46 C 0.1129(11) 0.8152(11) 0.1914(8) 0.037(4) Uani 1 1 d . . . . .
H46A H 0.1430 0.7959 0.1635 0.045 Uiso 1 1 calc R U . . .
H46B H 0.0644 0.7932 0.1873 0.045 Uiso 1 1 calc R U . . .
C47 C 0.1466(12) 0.7907(14) 0.2451(8) 0.040(4) Uani 1 1 d . . . . .
H47A H 0.1512 0.7341 0.2468 0.048 Uiso 1 1 calc R U . . .
H47B H 0.1950 0.8133 0.2491 0.048 Uiso 1 1 calc R U . . .
C48 C 0.0995(12) 0.8186(10) 0.2873(8) 0.035(4) Uani 1 1 d . . . . .
H48A H 0.0517 0.7945 0.2840 0.042 Uiso 1 1 calc R U . . .
H48B H 0.1205 0.8035 0.3205 0.042 Uiso 1 1 calc R U . . .
N1 N 0.8884(8) 0.1629(10) 0.3247(6) 0.028(3) Uani 1 1 d . . . . .
H1A H 0.8825 0.2136 0.3174 0.042 Uiso 1 1 calc R U . . .
H1B H 0.9354 0.1532 0.3312 0.042 Uiso 1 1 calc R U . . .
H1C H 0.8622 0.1506 0.3525 0.042 Uiso 1 1 calc R U . . .
N2 N 0.5340(10) 0.0837(12) 0.8245(7) 0.040(4) Uani 1 1 d . . . . .
H2C H 0.5438 0.0336 0.8175 0.061 Uiso 1 1 calc R U . . .
H2D H 0.4860 0.0896 0.8283 0.061 Uiso 1 1 calc R U . . .
H2E H 0.5569 0.0976 0.8538 0.061 Uiso 1 1 calc R U . . .
N3 N 0.2815(9) 0.0858(8) 0.5074(6) 0.025(3) Uani 1 1 d . . . . .
H3C H 0.3037 0.0393 0.5090 0.038 Uiso 1 1 calc R U . . .
H3D H 0.2894 0.1077 0.4766 0.038 Uiso 1 1 calc R U . . .
H3E H 0.2337 0.0792 0.5117 0.038 Uiso 1 1 calc R U . . .
N4 N 0.2886(8) 0.5872(9) 0.5079(6) 0.024(2) Uani 1 1 d . . . . .
H4C H 0.3226 0.5529 0.4984 0.036 Uiso 1 1 calc R U . . .
H4D H 0.2760 0.6170 0.4809 0.036 Uiso 1 1 calc R U . . .
H4E H 0.2496 0.5614 0.5192 0.036 Uiso 1 1 calc R U . . .
N5 N 0.3876(8) 0.8382(11) 0.8237(6) 0.031(3) Uani 1 1 d . . . . .
H5C H 0.3680 0.8562 0.8529 0.046 Uiso 1 1 calc R U . . .
H5D H 0.4360 0.8430 0.8257 0.046 Uiso 1 1 calc R U . . .
H5E H 0.3759 0.7878 0.8196 0.046 Uiso 1 1 calc R U . . .
N6 N 0.1339(10) 0.3406(10) 0.4990(6) 0.033(3) Uani 1 1 d . . . . .
H6C H 0.1822 0.3353 0.5015 0.049 Uiso 1 1 calc R U . . .
H6D H 0.1226 0.3670 0.4702 0.049 Uiso 1 1 calc R U . . .
H6E H 0.1131 0.2934 0.4979 0.049 Uiso 1 1 calc R U . . .
N7 N 0.1268(11) 0.8163(12) 0.4994(7) 0.043(4) Uani 1 1 d . . . . .
H7A H 0.1107 0.8359 0.4693 0.064 Uiso 1 1 calc R U . . .
H7B H 0.1272 0.7641 0.4977 0.064 Uiso 1 1 calc R U . . .
H7C H 0.1720 0.8336 0.5057 0.064 Uiso 1 1 calc R U . . .
N8 N 0.0433(7) 0.9292(8) 0.3236(5) 0.023(2) Uani 1 1 d . . . . .
H8C H -0.0019 0.9144 0.3151 0.034 Uiso 1 1 calc R U . . .
H8D H 0.0451 0.9813 0.3262 0.034 Uiso 1 1 calc R U . . .
H8E H 0.0560 0.9079 0.3540 0.034 Uiso 1 1 calc R U . . .

loop_
_atom_site_aniso_label
_atom_site_aniso_U_11
_atom_site_aniso_U_22
_atom_site_aniso_U_33
_atom_site_aniso_U_23
_atom_site_aniso_U_13
_atom_site_aniso_U_12
Bi1 0.0236(3) 0.0196(2) 0.0187(2) -0.00023(12) 0.0003(3) -0.00036(15)
Bi2 0.0238(3) 0.0205(2) 0.0191(2) -0.00009(13) 0.0011(3) 0.00097(19)
Cu1 0.134(9) 0.135(9) 0.034(4) 0.006(5) -0.043(5) 0.000(8)
Cu2 0.062(4) 0.096(6) 0.028(3) -0.008(3) -0.020(3) 0.016(4)
Cu1' 0.043(3) 0.041(3) 0.020(2) 0.0012(17) 0.0017(18) -0.008(2)
Cu2' 0.091(5) 0.055(4) 0.025(3) -0.001(2) -0.003(3) 0.021(4)
I1 0.0234(4) 0.0449(7) 0.0259(5) 0.0025(5) 0.0041(4) -0.0010(5)
I2 0.0223(4) 0.0404(6) 0.0307(6) 0.0033(5) 0.0002(4) 0.0004(5)
I3 0.0278(5) 0.0266(5) 0.0287(5) -0.0016(4) 0.0058(4) -0.0037(4)
I4 0.0278(5) 0.0286(6) 0.0239(5) 0.0013(4) -0.0003(4) 0.0002(4)
I5 0.0349(6) 0.0305(6) 0.0154(5) 0.0009(3) -0.0027(4) -0.0006(4)
I6 0.0287(5) 0.0234(4) 0.0293(5) -0.0013(4) -0.0044(4) 0.0061(4)
I7 0.0284(5) 0.0251(5) 0.0264(5) -0.0002(4) 0.0036(4) -0.0034(4)
I8 0.0279(5) 0.0280(5) 0.0290(6) -0.0014(4) -0.0071(4) 0.0063(4)
I9 0.0245(4) 0.0261(4) 0.0327(5) 0.0018(5) 0.0033(4) 0.0015(4)
I10 0.0244(4) 0.0292(5) 0.0288(5) -0.0010(5) 0.0031(4) 0.0015(4)
I11 0.0273(5) 0.0247(4) 0.0292(6) -0.0007(4) 0.0057(4) -0.0036(4)
I12 0.0355(6) 0.0305(6) 0.0246(6) 0.0010(4) -0.0002(5) -0.0002(4)
I13 0.0373(6) 0.0285(6) 0.0155(5) 0.0012(3) -0.0031(4) -0.0009(4)
I14 0.0269(5) 0.0270(5) 0.0293(6) -0.0025(4) -0.0063(4) 0.0052(4)
I15 0.0305(6) 0.0250(5) 0.0252(5) -0.0016(4) -0.0055(4) 0.0064(4)
I16 0.0332(6) 0.0229(4) 0.0260(5) -0.0009(4) 0.0049(4) -0.0038(4)
C1 0.016(5) 0.032(8) 0.029(8) 0.003(6) -0.001(5) -0.005(5)
C2 0.035(10) 0.090(19) 0.019(8) 0.002(10) 0.008(7) -0.017(11)
C3 0.051(13) 0.067(15) 0.026(9) -0.013(10) 0.008(9) -0.006(11)
C4 0.021(7) 0.093(18) 0.016(6) -0.007(8) 0.002(5) -0.004(9)
C5 0.031(8) 0.044(10) 0.019(7) -0.011(6) -0.004(6) -0.004(7)
C6 0.017(6) 0.039(8) 0.019(6) -0.004(6) 0.006(5) -0.006(6)
C7 0.030(8) 0.042(10) 0.034(9) 0.002(7) 0.009(7) 0.013(7)
C8 0.029(8) 0.044(10) 0.031(8) 0.005(7) -0.010(6) 0.001(7)
C9 0.040(10) 0.047(12) 0.044(12) 0.015(9) -0.011(9) -0.013(9)
C10 0.028(8) 0.070(15) 0.031(9) 0.004(9) 0.007(7) 0.007(9)
C11 0.057(15) 0.071(18) 0.041(13) -0.002(11) -0.012(11) 0.023(12)
C12 0.055(13) 0.048(11) 0.025(8) 0.000(7) -0.004(8) -0.016(10)
C13 0.047(10) 0.026(7) 0.018(7) -0.003(6) -0.005(7) 0.011(7)
C14 0.031(9) 0.057(13) 0.032(10) -0.004(10) 0.007(7) 0.000(9)
C15 0.025(8) 0.11(2) 0.031(10) -0.019(12) -0.001(7) 0.015(11)
C16 0.054(13) 0.049(12) 0.034(11) -0.007(9) -0.010(9) -0.002(10)
C17 0.027(8) 0.042(10) 0.032(9) -0.005(7) -0.006(6) 0.000(7)
C18 0.028(8) 0.060(14) 0.032(10) 0.001(9) -0.002(7) -0.003(9)
C19 0.030(7) 0.021(6) 0.022(7) -0.001(5) 0.002(6) 0.002(5)
C20 0.044(12) 0.060(15) 0.037(12) -0.006(11) 0.010(9) 0.001(11)
C21 0.045(13) 0.19(4) 0.029(11) -0.038(17) 0.021(10) -0.059(19)
C22 0.030(8) 0.045(10) 0.035(10) -0.014(8) 0.007(7) -0.006(8)
C23 0.030(8) 0.040(10) 0.032(9) -0.008(7) 0.003(7) 0.000(7)
C24 0.024(7) 0.043(10) 0.038(10) -0.001(8) 0.002(7) -0.005(7)
C25 0.024(6) 0.029(7) 0.027(8) -0.004(6) -0.004(6) -0.003(6)
C26 0.045(10) 0.038(9) 0.010(5) 0.009(6) 0.005(6) 0.001(8)
C27 0.045(11) 0.054(13) 0.025(8) 0.001(8) -0.011(7) 0.013(9)
C28 0.061(14) 0.074(16) 0.012(7) 0.000(8) -0.015(8) 0.003(12)
C29 0.045(11) 0.072(15) 0.021(8) 0.012(9) 0.006(8) -0.007(11)
C30 0.038(10) 0.065(15) 0.021(8) -0.009(9) 0.007(7) 0.008(10)
C31 0.030(8) 0.030(7) 0.025(8) -0.003(6) -0.001(6) -0.008(6)
C32 0.023(7) 0.046(10) 0.024(7) 0.006(7) 0.003(6) -0.003(6)
C33 0.024(7) 0.054(11) 0.023(8) -0.006(7) -0.002(6) 0.003(7)
C34 0.029(8) 0.050(11) 0.029(8) -0.005(7) 0.000(6) 0.007(7)
C35 0.040(10) 0.051(11) 0.022(7) -0.004(7) 0.002(7) 0.006(8)
C36 0.034(9) 0.044(10) 0.032(8) -0.006(8) -0.008(7) 0.017(8)
C37 0.024(7) 0.029(8) 0.038(9) 0.002(6) 0.003(6) -0.004(6)
C38 0.069(16) 0.051(13) 0.029(9) 0.002(8) -0.008(10) 0.024(12)
C39 0.18(4) 0.076(19) 0.031(11) 0.020(12) 0.035(17) 0.09(2)
C40 0.067(17) 0.061(16) 0.035(11) 0.002(10) -0.007(11) -0.005(13)
C41 0.051(12) 0.052(12) 0.027(9) 0.000(8) -0.006(8) 0.013(10)
C42 0.043(11) 0.037(10) 0.039(10) 0.002(8) 0.009(9) 0.003(8)
C43 0.040(10) 0.047(12) 0.029(8) 0.007(8) 0.005(7) -0.014(8)
C44 0.048(11) 0.040(9) 0.021(7) 0.002(6) -0.008(7) 0.011(8)
C45 0.068(16) 0.061(15) 0.031(10) 0.004(10) 0.014(10) -0.023(13)
C46 0.034(8) 0.035(9) 0.043(10) -0.013(7) 0.004(7) -0.004(7)
C47 0.040(10) 0.046(11) 0.033(10) -0.002(8) 0.008(8) 0.008(9)
C48 0.047(10) 0.019(6) 0.040(9) 0.006(6) 0.007(8) 0.002(6)
N1 0.021(6) 0.049(9) 0.014(5) -0.002(5) -0.007(4) 0.006(5)
N2 0.034(8) 0.061(11) 0.027(7) 0.013(7) -0.004(6) -0.011(7)
N3 0.034(7) 0.018(5) 0.024(6) -0.001(4) 0.004(5) 0.000(5)
N4 0.023(6) 0.026(6) 0.023(6) -0.001(5) -0.003(5) -0.002(5)
N5 0.025(6) 0.044(9) 0.024(7) 0.000(6) 0.000(5) -0.008(6)
N6 0.043(8) 0.036(8) 0.020(6) 0.007(5) 0.010(6) -0.009(6)
N7 0.043(9) 0.064(12) 0.021(7) -0.005(7) -0.001(6) 0.009(9)
N8 0.022(5) 0.025(6) 0.021(6) 0.001(4) 0.005(4) -0.002(4)

loop_
_atom_type_symbol
_atom_type_description
_atom_type_scat_dispersion_real
_atom_type_scat_dispersion_imag
_atom_type_scat_source
C C 0.0033 0.0016 'International Tables Vol C Tables 4.2.6.8 and 6.1.1.4'
H H 0.0000 0.0000 'International Tables Vol C Tables 4.2.6.8 and 6.1.1.4'
N N 0.0061 0.0033 'International Tables Vol C Tables 4.2.6.8 and 6.1.1.4'
Cu Cu 0.3201 1.2651 'International Tables Vol C Tables 4.2.6.8 and 6.1.1.4'
I I -0.4742 1.8119 'International Tables Vol C Tables 4.2.6.8 and 6.1.1.4'
Bi Bi -4.1077 10.2566 'International Tables Vol C Tables 4.2.6.8 and 6.1.1.4'

loop_
_geom_angle_atom_site_label_1
_geom_angle_atom_site_label_2
_geom_angle_atom_site_label_3
_geom_angle
_geom_angle_site_symmetry_1
_geom_angle_site_symmetry_3
_geom_angle_publ_flag
I7 Bi1 I6 89.97(4) . . ?
I7 Bi1 I5 90.45(4) . . ?
I6 Bi1 I5 88.64(4) . . ?
I7 Bi1 I4 90.83(4) . . ?
I6 Bi1 I4 92.98(4) . . ?
I5 Bi1 I4 177.93(5) . . ?
I7 Bi1 I3 179.48(6) . . ?
I6 Bi1 I3 90.13(4) . . ?
I5 Bi1 I3 89.04(4) . . ?
I4 Bi1 I3 89.67(4) . . ?
I7 Bi1 I8 91.03(4) . . ?
I6 Bi1 I8 177.99(5) . . ?
I5 Bi1 I8 93.09(4) . . ?
I4 Bi1 I8 85.26(4) . . ?
I3 Bi1 I8 88.89(4) . . ?
I14 Bi2 I16 91.40(4) . . ?
I14 Bi2 I13 87.16(4) . . ?
I16 Bi2 I13 90.88(4) . . ?
I14 Bi2 I11 91.10(4) . . ?
I16 Bi2 I11 177.25(5) . . ?
I13 Bi2 I11 90.36(4) . . ?
I14 Bi2 I12 93.54(4) . . ?
I16 Bi2 I12 89.36(4) . . ?
I13 Bi2 I12 179.26(5) . . ?
I11 Bi2 I12 89.37(4) . . ?
I14 Bi2 I15 178.20(5) . . ?
I16 Bi2 I15 90.33(4) . . ?
I13 Bi2 I15 92.32(4) . . ?
I11 Bi2 I15 87.17(4) . . ?
I12 Bi2 I15 86.98(4) . . ?
Cu1' Cu1 I1 78.3(3) . . ?
Cu1' Cu1 I2 72.6(3) . . ?
I1 Cu1 I2 150.53(16) . . ?
Cu1' Cu1 I14 129.3(6) . 3 ?
I1 Cu1 I14 101.6(3) . 3 ?
I2 Cu1 I14 100.5(3) . 3 ?
Cu2' Cu2 I10 76.5(3) . . ?
Cu2' Cu2 I9 74.4(2) . . ?
I10 Cu2 I9 149.8(3) . . ?
Cu2' Cu2 I16 130.5(5) . 3 ?
I10 Cu2 I16 105.3(3) . 3 ?
I9 Cu2 I16 99.9(2) . 3 ?
Cu2' Cu2 I6 131.8(5) . 3_545 ?
I10 Cu2 I6 96.4(3) . 3_545 ?
I9 Cu2 I6 96.8(2) . 3_545 ?
I16 Cu2 I6 97.5(2) 3 3_545 ?
Cu1 Cu1' I1 67.6(3) . . ?
Cu1 Cu1' I2 74.2(3) . . ?
I1 Cu1' I2 141.53(13) . . ?
Cu1 Cu1' I15 130.2(5) . 1_565 ?
I1 Cu1' I15 101.87(14) . 1_565 ?
I2 Cu1' I15 98.76(13) . 1_565 ?
Cu1 Cu1' I3 124.0(5) . . ?
I1 Cu1' I3 100.94(12) . . ?
I2 Cu1' I3 104.24(13) . . ?
I15 Cu1' I3 105.69(11) 1_565 . ?
Cu2 Cu2' I10 69.3(3) . . ?
Cu2 Cu2' I9 72.2(3) . . ?
I10 Cu2' I9 140.6(3) . . ?
Cu2 Cu2' I8 123.9(5) . . ?
I10 Cu2' I8 104.56(16) . . ?
I9 Cu2' I8 103.42(18) . . ?
Cu2 Cu2' I11 131.2(5) . . ?
I10 Cu2' I11 97.83(17) . . ?
I9 Cu2' I11 101.2(2) . . ?
I8 Cu2' I11 104.8(2) . . ?
Cu1 I1 Cu1' 34.10(5) . . ?
Cu1' I2 Cu1 33.11(6) . . ?
Cu1' I3 Bi1 167.38(10) . . ?
Bi1 I6 Cu2 155.74(15) . 3_455 ?
Cu2' I8 Bi1 147.36(15) . . ?
Cu2 I9 Cu2' 33.35(5) . . ?
Cu2 I10 Cu2' 34.23(6) . . ?
Cu2' I11 Bi2 163.34(13) . . ?
Cu1 I14 Bi2 151.02(16) 3_445 . ?
Cu1' I15 Bi2 149.52(9) 1_545 . ?
Cu2 I16 Bi2 161.35(16) 3_445 . ?
C2 C1 C6 112.6(17) . . ?
C2 C1 N1 111.2(17) . . ?
C6 C1 N1 105.8(15) . . ?
C1 C2 C3 112(2) . . ?
C4 C3 C2 114(2) . . ?
C3 C4 C5 112.9(19) . . ?
C4 C5 C6 110.7(17) . . ?
C1 C6 C5 107.1(15) . . ?
C8 C7 N2 110.7(17) . . ?
C8 C7 C12 109.3(17) . . ?
N2 C7 C12 104.0(17) . . ?
C7 C8 C9 109.9(17) . . ?
C8 C9 C10 110.1(18) . . ?
C11 C10 C9 106.9(19) . . ?
C10 C11 C12 111(2) . . ?
C7 C12 C11 107.0(19) . . ?
N3 C13 C18 113.2(17) . . ?
N3 C13 C14 105.1(18) . . ?
C18 C13 C14 111.8(19) . . ?
C13 C14 C15 106(2) . . ?
C14 C15 C16 107.5(18) . . ?
C17 C16 C15 111(2) . . ?
C18 C17 C16 109(2) . . ?
C17 C18 C13 116(2) . . ?
N4 C19 C24 114.6(16) . . ?
N4 C19 C20 106.3(17) . . ?
C24 C19 C20 111.2(19) . . ?
C19 C20 C21 110(2) . . ?
C20 C21 C22 108(2) . . ?
C23 C22 C21 109(2) . . ?
C24 C23 C22 111.6(19) . . ?
C23 C24 C19 114.5(19) . . ?
C30 C25 C26 110.1(17) . . ?
C30 C25 N5 112.6(18) . . ?
C26 C25 N5 106.8(15) . . ?
C25 C26 C27 108.8(16) . . ?
C28 C27 C26 110.7(18) . . ?
C29 C28 C27 111(2) . . ?
C28 C29 C30 112.6(19) . . ?
C29 C30 C25 114(2) . . ?
C36 C31 C32 115.1(16) . . ?
C36 C31 N6 109.6(15) . . ?
C32 C31 N6 108.2(15) . . ?
C31 C32 C33 109.7(17) . . ?
C32 C33 C34 110.9(15) . . ?
C35 C34 C33 113.3(17) . . ?
C34 C35 C36 111.0(17) . . ?
C31 C36 C35 109.4(16) . . ?
C42 C37 N7 110.5(15) . . ?
C42 C37 C38 113.2(18) . . ?
N7 C37 C38 107.6(16) . . ?
C39 C38 C37 109.0(19) . . ?
C40 C39 C38 119(2) . . ?
C39 C40 C41 118(2) . . ?
C40 C41 C42 109(2) . . ?
C37 C42 C41 112.4(18) . . ?
N8 C43 C48 109.3(15) . . ?
N8 C43 C44 108.0(18) . . ?
C48 C43 C44 110.4(17) . . ?
C43 C44 C45 110.8(19) . . ?
C46 C45 C44 108.8(17) . . ?
C45 C46 C47 107.5(17) . . ?
C48 C47 C46 109.8(17) . . ?
C43 C48 C47 110.0(16) . . ?

loop_
_geom_bond_atom_site_label_1
_geom_bond_atom_site_label_2
_geom_bond_distance
_geom_bond_site_symmetry_2
_geom_bond_publ_flag
Bi1 I7 2.9961(14) . ?
Bi1 I6 2.9979(14) . ?
Bi1 I5 3.0797(15) . ?
Bi1 I4 3.1035(16) . ?
Bi1 I3 3.1465(14) . ?
Bi1 I8 3.1601(14) . ?
Bi2 I14 3.0072(15) . ?
Bi2 I16 3.0414(14) . ?
Bi2 I13 3.0877(14) . ?
Bi2 I11 3.0907(14) . ?
Bi2 I12 3.1018(17) . ?
Bi2 I15 3.1410(15) . ?
Cu1 Cu1' 1.4786(12) . ?
Cu1 I1 2.438(8) . ?
Cu1 I2 2.605(8) . ?
Cu1 I14 2.995(9) 3 ?
Cu2 Cu2' 1.4784(12) . ?
Cu2 I10 2.458(6) . ?
Cu2 I9 2.561(7) . ?
Cu2 I16 2.971(9) 3 ?
Cu2 I6 2.998(8) 3_545 ?
Cu1' I1 2.5829(12) . ?
Cu1' I2 2.5837(12) . ?
Cu1' I15 2.806(5) 1_565 ?
Cu1' I3 2.840(5) . ?
Cu2' I10 2.555(5) . ?
Cu2' I9 2.5905(12) . ?
Cu2' I8 2.801(6) . ?
Cu2' I11 2.972(8) . ?
I6 Cu2 2.998(8) 3_455 ?
I14 Cu1 2.994(9) 3_445 ?
I15 Cu1' 2.806(5) 1_545 ?
I16 Cu2 2.971(9) 3_445 ?
C1 C2 1.50(3) . ?
C1 C6 1.52(2) . ?
C1 N1 1.56(3) . ?
C2 C3 1.51(3) . ?
C3 C4 1.46(3) . ?
C4 C5 1.51(3) . ?
C5 C6 1.65(2) . ?
C7 C8 1.45(3) . ?
C7 N2 1.49(3) . ?
C7 C12 1.56(3) . ?
C8 C9 1.47(3) . ?
C9 C10 1.63(3) . ?
C10 C11 1.40(3) . ?
C11 C12 1.56(3) . ?
C13 N3 1.44(3) . ?
C13 C18 1.48(3) . ?
C13 C14 1.55(3) . ?
C14 C15 1.56(4) . ?
C15 C16 1.58(3) . ?
C16 C17 1.55(3) . ?
C17 C18 1.39(3) . ?
C19 N4 1.45(2) . ?
C19 C24 1.50(3) . ?
C19 C20 1.52(3) . ?
C20 C21 1.53(4) . ?
C21 C22 1.58(3) . ?
C22 C23 1.54(3) . ?
C23 C24 1.35(3) . ?
C25 C30 1.50(3) . ?
C25 C26 1.51(3) . ?
C25 N5 1.56(3) . ?
C26 C27 1.63(3) . ?
C27 C28 1.51(3) . ?
C28 C29 1.45(3) . ?
C29 C30 1.49(3) . ?
C31 C36 1.44(3) . ?
C31 C32 1.52(3) . ?
C31 N6 1.57(2) . ?
C32 C33 1.53(3) . ?
C33 C34 1.53(3) . ?
C34 C35 1.50(3) . ?
C35 C36 1.59(3) . ?
C37 C42 1.40(3) . ?
C37 N7 1.57(2) . ?
C37 C38 1.57(3) . ?
C38 C39 1.52(3) . ?
C39 C40 1.33(4) . ?
C40 C41 1.51(3) . ?
C41 C42 1.56(3) . ?
C43 N8 1.45(2) . ?
C43 C48 1.49(3) . ?
C43 C44 1.53(3) . ?
C44 C45 1.53(3) . ?
C45 C46 1.49(3) . ?
C46 C47 1.60(3) . ?
C47 C48 1.51(3) . ?
